data_1553074
loop_
_publ_author_name
'Chahdoura, Faouzi'
'Mallet-Ladeira, Sonia'
'G\'omez, Montserrat'

_publ_section_title
;
 Palladium nanoparticles in glycerol: a clear-cut catalyst for one-pot
 multi-step processes applied in the synthesis of heterocyclic compounds
;
_journal_issue 4
_journal_name_full 'Organic Chemistry Frontiers'
_journal_page_first 312
_journal_paper_doi 10.1039/C4QO00338A
_journal_volume 2
_journal_year 2015
_chemical_compound_source 'synthesis as described'
_chemical_formula_moiety 'C20 H13 N O4'
_chemical_formula_sum 'C20 H13 N O4'
_chemical_formula_weight 331.31
_space_group_IT_number 2
_space_group_name_Hall '-P 1'
_space_group_name_H-M_alt 'P -1'
_symmetry_cell_setting triclinic
_symmetry_Int_Tables_number 2
_symmetry_space_group_name_Hall '-P 1'
_symmetry_space_group_name_H-M 'P -1'
_atom_sites_solution_hydrogens geom
_atom_sites_solution_primary direct
_atom_sites_solution_secondary difmap
_audit_update_record
;
2014-08-22 deposited with the CCDC.
2015-01-30 downloaded from the CCDC.
;
_cell_angle_alpha 84.142(2)
_cell_angle_beta 89.687(2)
_cell_angle_gamma 87.901(2)
_cell_formula_units_Z 2
_cell_length_a 7.1728(2)
_cell_length_b 8.0196(2)
_cell_length_c 12.8455(4)
_cell_measurement_reflns_used 4791
_cell_measurement_temperature 193(2)
_cell_measurement_theta_max 25.35
_cell_measurement_theta_min 2.35
_cell_measurement_wavelength 0.71073
_cell_volume 734.56(4)
_computing_cell_refinement 'APEX2 and SAINT (Bruker, 2006)'
_computing_data_collection 'APEX2 (Bruker, 2006)'
_computing_data_reduction 'SAINT (Bruker, 2006)'
_computing_molecular_graphics 'Ortep-3 for Windows (Farrugia, 1997)'
_computing_publication_material 'WinGX publication routines (Farrugia, 1999)'
_computing_structure_refinement 'SHELXL-97 (Sheldrick, 2008)'
_computing_structure_solution 'SHELXS-97 (Sheldrick, 2008)'
_diffrn_ambient_temperature 193(2)
_diffrn_measured_fraction_theta_full 0.999
_diffrn_measured_fraction_theta_max 0.999
_diffrn_measurement_device_type 'CCD area detector'
_diffrn_measurement_method 'phi and omega scans'
_diffrn_radiation_monochromator graphite
_diffrn_radiation_probe x-ray
_diffrn_radiation_source 'fine-focus sealed tube'
_diffrn_radiation_type MoK\a
_diffrn_radiation_wavelength 0.71073
_diffrn_reflns_av_R_equivalents 0.0279
_diffrn_reflns_av_unetI/netI 0.0228
_diffrn_reflns_limit_h_max 8
_diffrn_reflns_limit_h_min -8
_diffrn_reflns_limit_k_max 9
_diffrn_reflns_limit_k_min -9
_diffrn_reflns_limit_l_max 15
_diffrn_reflns_limit_l_min -15
_diffrn_reflns_number 12101
_diffrn_reflns_theta_full 25.34
_diffrn_reflns_theta_max 25.34
_diffrn_reflns_theta_min 2.55
_exptl_absorpt_coefficient_mu 0.106
_exptl_absorpt_correction_T_max 0.9937
_exptl_absorpt_correction_T_min 0.9874
_exptl_absorpt_correction_type multi-scan
_exptl_absorpt_process_details '(SADABS; Bruker, 2006)'
_exptl_crystal_colour colourless
_exptl_crystal_density_diffrn 1.498
_exptl_crystal_density_method 'not measured'
_exptl_crystal_description block
_exptl_crystal_F_000 344
_exptl_crystal_size_max 0.12
_exptl_crystal_size_mid 0.1
_exptl_crystal_size_min 0.06
_refine_diff_density_max 0.161
_refine_diff_density_min -0.253
_refine_diff_density_rms 0.058
_refine_ls_extinction_method none
_refine_ls_goodness_of_fit_ref 1.028
_refine_ls_hydrogen_treatment constr
_refine_ls_matrix_type full
_refine_ls_number_parameters 226
_refine_ls_number_reflns 2691
_refine_ls_number_restraints 0
_refine_ls_restrained_S_all 1.028
_refine_ls_R_factor_all 0.0478
_refine_ls_R_factor_gt 0.0379
_refine_ls_shift/su_max 0.001
_refine_ls_shift/su_mean 0
_refine_ls_structure_factor_coef Fsqd
_refine_ls_weighting_details 'calc w=1/[\s^2^(Fo^2^)+(0.0616P)^2^+0.1016P] where P=(Fo^2^+2Fc^2^)/3'
_refine_ls_weighting_scheme calc
_refine_ls_wR_factor_gt 0.0976
_refine_ls_wR_factor_ref 0.1044
_reflns_number_gt 2196
_reflns_number_total 2691
_reflns_threshold_expression >2sigma(I)
_cod_data_source_file c4qo00338a2.cif
_cod_data_source_block Faouzi18bis
_cod_database_code 1553074

loop_
_symmetry_equiv_pos_as_xyz
'x, y, z'
'-x, -y, -z'

loop_
_atom_site_label
_atom_site_type_symbol
_atom_site_fract_x
_atom_site_fract_y
_atom_site_fract_z
_atom_site_U_iso_or_equiv
_atom_site_adp_type
_atom_site_occupancy
_atom_site_symmetry_multiplicity
_atom_site_calc_flag
_atom_site_refinement_flags
C1 C 0.32601(18) 0.26330(16) 0.89055(11) 0.0251(3) Uani 1 1 d .
C2 C 0.22412(18) 0.55057(16) 0.81715(11) 0.0241(3) Uani 1 1 d .
C3 C 0.20960(18) 0.60045(16) 0.92484(10) 0.0239(3) Uani 1 1 d .
C4 C 0.15643(19) 0.76259(17) 0.94018(11) 0.0280(3) Uani 1 1 d .
H4 H 0.1249 0.841 0.8819 0.034 Uiso 1 1 calc R
C5 C 0.1485(2) 0.81270(18) 1.04160(12) 0.0317(3) Uani 1 1 d .
H5 H 0.112 0.9251 1.0514 0.038 Uiso 1 1 calc R
C6 C 0.1928(2) 0.70179(19) 1.12659(12) 0.0313(3) Uani 1 1 d .
H6 H 0.1864 0.7381 1.1947 0.038 Uiso 1 1 calc R
C7 C 0.24785(18) 0.53363(17) 1.11447(11) 0.0265(3) Uani 1 1 d .
C8 C 0.2982(2) 0.41385(19) 1.19974(11) 0.0324(4) Uani 1 1 d .
H8 H 0.2923 0.4453 1.269 0.039 Uiso 1 1 calc R
C9 C 0.3551(2) 0.25378(19) 1.18348(11) 0.0328(4) Uani 1 1 d .
H9 H 0.3891 0.1755 1.2414 0.039 Uiso 1 1 calc R
C10 C 0.36368(19) 0.20449(18) 1.08149(11) 0.0293(3) Uani 1 1 d .
H10 H 0.4038 0.0933 1.0708 0.035 Uiso 1 1 calc R
C11 C 0.31419(18) 0.31657(16) 0.99723(11) 0.0246(3) Uani 1 1 d .
C12 C 0.25619(17) 0.48307(16) 1.01152(10) 0.0233(3) Uani 1 1 d .
C13 C 0.3114(2) 0.33409(18) 0.70022(11) 0.0287(3) Uani 1 1 d .
H13A H 0.4182 0.2523 0.7003 0.034 Uiso 1 1 calc R
H13B H 0.3419 0.4335 0.6518 0.034 Uiso 1 1 calc R
C14 C 0.14003(19) 0.25636(17) 0.66083(10) 0.0263(3) Uani 1 1 d .
C15 C 0.1211(2) 0.08339(18) 0.67424(11) 0.0308(3) Uani 1 1 d .
H15 H 0.2191 0.0146 0.707 0.037 Uiso 1 1 calc R
C16 C -0.0376(2) 0.00788(18) 0.64102(11) 0.0344(4) Uani 1 1 d .
H16 H -0.0507 -0.1101 0.6512 0.041 Uiso 1 1 calc R
C17 C -0.1734(2) 0.11273(18) 0.59307(11) 0.0304(3) Uani 1 1 d .
C18 C -0.1554(2) 0.28473(18) 0.57796(10) 0.0281(3) Uani 1 1 d .
C19 C -0.00149(19) 0.36071(17) 0.61119(10) 0.0272(3) Uani 1 1 d .
H19 H 0.009 0.479 0.6011 0.033 Uiso 1 1 calc R
C20 C -0.4090(2) 0.2219(2) 0.49392(12) 0.0375(4) Uani 1 1 d .
H20A H -0.5456 0.2387 0.5018 0.045 Uiso 1 1 calc R
H20B H -0.3806 0.2137 0.4191 0.045 Uiso 1 1 calc R
N1 N 0.28583(15) 0.38565(13) 0.80724(9) 0.0246(3) Uani 1 1 d .
O1 O 0.36979(15) 0.12082(12) 0.87345(8) 0.0365(3) Uani 1 1 d .
O2 O 0.18638(15) 0.64660(12) 0.73980(8) 0.0343(3) Uani 1 1 d .
O3 O -0.34481(15) 0.07254(13) 0.55591(8) 0.0400(3) Uani 1 1 d .
O4 O -0.31389(14) 0.35936(13) 0.53051(8) 0.0356(3) Uani 1 1 d .

loop_
_atom_site_aniso_label
_atom_site_aniso_U_11
_atom_site_aniso_U_22
_atom_site_aniso_U_33
_atom_site_aniso_U_23
_atom_site_aniso_U_13
_atom_site_aniso_U_12
C1 0.0204(7) 0.0239(7) 0.0308(7) -0.0016(6) -0.0043(6) -0.0003(5)
C2 0.0198(7) 0.0230(7) 0.0287(7) 0.0015(6) -0.0014(6) -0.0032(5)
C3 0.0176(7) 0.0251(7) 0.0289(7) -0.0007(6) -0.0008(5) -0.0033(5)
C4 0.0250(7) 0.0238(7) 0.0344(8) 0.0004(6) -0.0013(6) -0.0015(6)
C5 0.0285(8) 0.0257(7) 0.0418(9) -0.0080(6) 0.0000(6) 0.0011(6)
C6 0.0253(7) 0.0373(8) 0.0330(8) -0.0108(6) 0.0026(6) -0.0033(6)
C7 0.0185(7) 0.0323(7) 0.0289(7) -0.0033(6) 0.0018(6) -0.0046(6)
C8 0.0274(8) 0.0441(9) 0.0255(7) -0.0017(6) 0.0001(6) -0.0035(7)
C9 0.0289(8) 0.0381(8) 0.0294(8) 0.0076(6) -0.0050(6) -0.0037(6)
C10 0.0245(7) 0.0269(7) 0.0355(8) 0.0019(6) -0.0036(6) -0.0021(6)
C11 0.0184(7) 0.0253(7) 0.0299(7) -0.0001(6) -0.0028(6) -0.0041(5)
C12 0.0156(6) 0.0258(7) 0.0284(7) -0.0011(6) -0.0004(5) -0.0044(5)
C13 0.0287(8) 0.0305(7) 0.0270(7) -0.0044(6) 0.0026(6) -0.0006(6)
C14 0.0299(8) 0.0299(7) 0.0193(7) -0.0036(5) 0.0033(6) -0.0019(6)
C15 0.0358(8) 0.0298(7) 0.0268(7) -0.0039(6) -0.0008(6) 0.0026(6)
C16 0.0465(9) 0.0259(7) 0.0313(8) -0.0040(6) 0.0007(7) -0.0048(7)
C17 0.0331(8) 0.0351(8) 0.0243(7) -0.0065(6) 0.0011(6) -0.0092(6)
C18 0.0299(8) 0.0339(8) 0.0200(7) -0.0015(6) 0.0013(6) -0.0005(6)
C19 0.0327(8) 0.0262(7) 0.0228(7) -0.0020(5) 0.0030(6) -0.0033(6)
C20 0.0356(9) 0.0466(9) 0.0308(8) -0.0045(7) -0.0037(7) -0.0077(7)
N1 0.0229(6) 0.0255(6) 0.0254(6) -0.0032(5) -0.0010(5) -0.0014(5)
O1 0.0434(6) 0.0262(5) 0.0400(6) -0.0065(4) -0.0087(5) 0.0075(5)
O2 0.0428(6) 0.0297(5) 0.0290(6) 0.0032(4) -0.0036(5) 0.0009(5)
O3 0.0387(6) 0.0425(6) 0.0396(6) -0.0042(5) -0.0064(5) -0.0130(5)
O4 0.0314(6) 0.0394(6) 0.0358(6) -0.0022(5) -0.0076(5) -0.0026(5)

loop_
_atom_type_symbol
_atom_type_description
_atom_type_scat_dispersion_real
_atom_type_scat_dispersion_imag
_atom_type_scat_source
C C 0.0033 0.0016 'International Tables Vol C Tables 4.2.6.8 and 6.1.1.4'
H H 0 0 'International Tables Vol C Tables 4.2.6.8 and 6.1.1.4'
N N 0.0061 0.0033 'International Tables Vol C Tables 4.2.6.8 and 6.1.1.4'
O O 0.0106 0.006 'International Tables Vol C Tables 4.2.6.8 and 6.1.1.4'

loop_
_geom_angle_atom_site_label_1
_geom_angle_atom_site_label_2
_geom_angle_atom_site_label_3
_geom_angle
O1 C1 N1 120.06(13)
O1 C1 C11 122.86(12)
N1 C1 C11 117.08(11)
O2 C2 N1 120.51(12)
O2 C2 C3 122.83(12)
N1 C2 C3 116.66(11)
C4 C3 C12 120.10(13)
C4 C3 C2 119.76(12)
C12 C3 C2 120.11(12)
C3 C4 C5 120.23(13)
C3 C4 H4 119.9
C5 C4 H4 119.9
C6 C5 C4 120.81(13)
C6 C5 H5 119.6
C4 C5 H5 119.6
C5 C6 C7 120.87(14)
C5 C6 H6 119.6
C7 C6 H6 119.6
C6 C7 C8 123.27(13)
C6 C7 C12 118.26(13)
C8 C7 C12 118.46(13)
C9 C8 C7 120.94(14)
C9 C8 H8 119.5
C7 C8 H8 119.5
C8 C9 C10 120.39(13)
C8 C9 H9 119.8
C10 C9 H9 119.8
C11 C10 C9 120.25(13)
C11 C10 H10 119.9
C9 C10 H10 119.9
C10 C11 C12 120.63(13)
C10 C11 C1 119.55(12)
C12 C11 C1 119.81(12)
C11 C12 C3 120.94(13)
C11 C12 C7 119.32(12)
C3 C12 C7 119.73(12)
N1 C13 C14 112.55(11)
N1 C13 H13A 109.1
C14 C13 H13A 109.1
N1 C13 H13B 109.1
C14 C13 H13B 109.1
H13A C13 H13B 107.8
C15 C14 C19 120.12(13)
C15 C14 C13 120.58(13)
C19 C14 C13 119.30(12)
C14 C15 C16 122.00(14)
C14 C15 H15 119
C16 C15 H15 119
C17 C16 C15 116.58(13)
C17 C16 H16 121.7
C15 C16 H16 121.7
C16 C17 O3 128.56(13)
C16 C17 C18 122.04(14)
O3 C17 C18 109.37(13)
C19 C18 O4 128.18(13)
C19 C18 C17 122.03(13)
O4 C18 C17 109.73(13)
C18 C19 C14 117.22(13)
C18 C19 H19 121.4
C14 C19 H19 121.4
O3 C20 O4 107.15(11)
O3 C20 H20A 110.3
O4 C20 H20A 110.3
O3 C20 H20B 110.3
O4 C20 H20B 110.3
H20A C20 H20B 108.5
C2 N1 C1 125.29(11)
C2 N1 C13 118.05(11)
C1 N1 C13 116.66(11)
C17 O3 C20 104.22(11)
C18 O4 C20 103.97(11)

loop_
_geom_bond_atom_site_label_1
_geom_bond_atom_site_label_2
_geom_bond_distance
C1 O1 1.2151(16)
C1 N1 1.3998(17)
C1 C11 1.478(2)
C2 O2 1.2186(16)
C2 N1 1.3972(17)
C2 C3 1.4808(19)
C3 C4 1.3749(19)
C3 C12 1.4159(18)
C4 C5 1.402(2)
C4 H4 0.95
C5 C6 1.367(2)
C5 H5 0.95
C6 C7 1.415(2)
C6 H6 0.95
C7 C8 1.420(2)
C7 C12 1.4226(19)
C8 C9 1.369(2)
C8 H8 0.95
C9 C10 1.407(2)
C9 H9 0.95
C10 C11 1.3740(19)
C10 H10 0.95
C11 C12 1.4136(19)
C13 N1 1.4840(17)
C13 C14 1.511(2)
C13 H13A 0.99
C13 H13B 0.99
C14 C15 1.392(2)
C14 C19 1.405(2)
C15 C16 1.398(2)
C15 H15 0.95
C16 C17 1.370(2)
C16 H16 0.95
C17 O3 1.3821(18)
C17 C18 1.384(2)
C18 C19 1.371(2)
C18 O4 1.3806(17)
C19 H19 0.95
C20 O3 1.4319(19)
C20 O4 1.4372(19)
C20 H20A 0.99
C20 H20B 0.99
